data_1518011
loop_
_publ_author_name
'Zhao, Si-Meng'
'Wang, Zhe'
'Zeng, Guang-Zhi'
'Song, Wei-Wu'
'Chen, Xiao-Qiang'
'Li, Xiao-Nian'
'Tan, Ning-Hua'

_publ_section_title
;
 New Cytotoxic Naphthohydroquinone Dimers from Rubia alata.
;
_journal_issue 21
_journal_name_full 'Organic letters'
_journal_page_first 5576
_journal_page_last 5579
_journal_paper_doi 10.1021/ol502603f
_journal_volume 16
_journal_year 2014
_chemical_formula_moiety 'C27 H20 O8'
_chemical_formula_sum 'C27 H20 O8'
_chemical_formula_weight 472.43
_chemical_name_systematic
; 
 ? 
;
_space_group_IT_number 14
_symmetry_cell_setting monoclinic
_symmetry_space_group_name_Hall '-P 2yn'
_symmetry_space_group_name_H-M 'P 1 21/n 1'
_atom_sites_solution_hydrogens geom
_atom_sites_solution_primary direct
_atom_sites_solution_secondary difmap
_audit_creation_method SHELXL-97
_cell_angle_alpha 90.00
_cell_angle_beta 107.8650(10)
_cell_angle_gamma 90.00
_cell_formula_units_Z 4
_cell_length_a 14.4706(3)
_cell_length_b 8.7390(2)
_cell_length_c 17.7308(3)
_cell_measurement_reflns_used 9959
_cell_measurement_temperature 100(2)
_cell_measurement_theta_max 68.32
_cell_measurement_theta_min 3.46
_cell_volume 2134.10(8)
_computing_cell_refinement 'Bruker SAINT'
_computing_data_collection 'Bruker APEX2'
_computing_data_reduction 'Bruker SAINT'
_computing_molecular_graphics 'Bruker SHELXTL'
_computing_publication_material 'Bruker SHELXTL'
_computing_structure_refinement 'SHELXL-97 (Sheldrick, 2008)'
_computing_structure_solution 'SHELXS-97 (Sheldrick, 2008)'
_diffrn_ambient_temperature 100(2)
_diffrn_measured_fraction_theta_full 0.937
_diffrn_measured_fraction_theta_max 0.937
_diffrn_measurement_device_type 'Bruker APEX-II CCD'
_diffrn_measurement_method '\f and \w scans'
_diffrn_radiation_monochromator graphite
_diffrn_radiation_source 'fine-focus sealed tube'
_diffrn_radiation_type CuK\a
_diffrn_radiation_wavelength 1.54178
_diffrn_reflns_av_R_equivalents 0.0400
_diffrn_reflns_av_sigmaI/netI 0.0313
_diffrn_reflns_limit_h_max 14
_diffrn_reflns_limit_h_min -17
_diffrn_reflns_limit_k_max 10
_diffrn_reflns_limit_k_min -9
_diffrn_reflns_limit_l_max 21
_diffrn_reflns_limit_l_min -20
_diffrn_reflns_number 16652
_diffrn_reflns_theta_full 68.72
_diffrn_reflns_theta_max 68.72
_diffrn_reflns_theta_min 3.46
_exptl_absorpt_coefficient_mu 0.913
_exptl_absorpt_correction_T_max 0.8752
_exptl_absorpt_correction_T_min 0.6948
_exptl_absorpt_correction_type multi-scan
_exptl_absorpt_process_details sadabs
_exptl_crystal_colour colourless
_exptl_crystal_density_diffrn 1.470
_exptl_crystal_density_method 'not measured'
_exptl_crystal_description prism
_exptl_crystal_F_000 984
_exptl_crystal_size_max 0.43
_exptl_crystal_size_mid 0.28
_exptl_crystal_size_min 0.15
_refine_diff_density_max 0.311
_refine_diff_density_min -0.444
_refine_diff_density_rms 0.087
_refine_ls_extinction_method none
_refine_ls_goodness_of_fit_ref 1.072
_refine_ls_hydrogen_treatment constr
_refine_ls_matrix_type full
_refine_ls_number_parameters 320
_refine_ls_number_reflns 3706
_refine_ls_number_restraints 0
_refine_ls_restrained_S_all 1.072
_refine_ls_R_factor_all 0.0497
_refine_ls_R_factor_gt 0.0489
_refine_ls_shift/su_max 0.000
_refine_ls_shift/su_mean 0.000
_refine_ls_structure_factor_coef Fsqd
_refine_ls_weighting_details 'calc w=1/[\s^2^(Fo^2^)+(0.0845P)^2^+1.7456P] where P=(Fo^2^+2Fc^2^)/3'
_refine_ls_weighting_scheme calc
_refine_ls_wR_factor_gt 0.1394
_refine_ls_wR_factor_ref 0.1401
_reflns_number_gt 3608
_reflns_number_total 3706
_reflns_threshold_expression >2sigma(I)
_cod_data_source_file ol502603f_si_001.cif
_cod_data_source_block cu_trap_32a_0m
_cod_depositor_comments
;
The following automatic conversions were performed:

'_symmetry_cell_setting' value 'Monoclinic' changed to 'monoclinic'
according to
/home/saulius/struct/COD-crude-data--automatic-downloads/rss-feeds/ACS/lib/dictionaries/cif_core.dic
dictionary named 'cif_core.dic' version 2.4.2 from 2011-04-26.

Automatic conversion script
Id: cif_fix_values 2827 2014-09-09 07:05:25Z andrius 

 Adding full bibliography for 1518010--1518011.cif.
;
_cod_original_sg_symbol_H-M 'P 21/n'
_cod_database_code 1518011

loop_
_symmetry_equiv_pos_as_xyz
'x, y, z'
'-x+1/2, y+1/2, -z+1/2'
'-x, -y, -z'
'x-1/2, -y-1/2, z-1/2'

loop_
_atom_site_label
_atom_site_type_symbol
_atom_site_fract_x
_atom_site_fract_y
_atom_site_fract_z
_atom_site_U_iso_or_equiv
_atom_site_adp_type
_atom_site_occupancy
_atom_site_symmetry_multiplicity
_atom_site_calc_flag
_atom_site_refinement_flags
O4' O 0.38104(9) -0.16719(14) 0.34420(7) 0.0154(3) Uani 1 1 d .
O17 O 0.42205(10) 0.41970(15) 0.08769(8) 0.0178(3) Uani 1 1 d .
O1' O 0.48831(10) 0.40150(16) 0.33774(8) 0.0239(3) Uani 1 1 d .
O16 O 0.33901(9) 0.47852(15) 0.17217(8) 0.0189(3) Uani 1 1 d .
O1 O 0.58640(9) 0.29825(16) 0.20569(9) 0.0222(3) Uani 1 1 d .
C11 C 0.26007(12) 0.1343(2) 0.07954(11) 0.0134(4) Uani 1 1 d .
H11 H 0.2100 0.1631 0.1010 0.016 Uiso 1 1 calc R
C2 C 0.41782(12) 0.2349(2) 0.18311(10) 0.0126(4) Uani 1 1 d .
C9 C 0.55501(13) 0.0376(2) 0.22752(10) 0.0131(4) Uani 1 1 d .
C15 C 0.33280(14) -0.0946(2) -0.04428(11) 0.0185(4) Uani 1 1 d .
H15A H 0.3962 -0.1292 -0.0468 0.028 Uiso 1 1 calc R
H15B H 0.2861 -0.0947 -0.0977 0.028 Uiso 1 1 calc R
H15C H 0.3101 -0.1637 -0.0102 0.028 Uiso 1 1 calc R
C4' C 0.37632(12) -0.0282(2) 0.33944(10) 0.0126(4) Uani 1 1 d .
C6 C 0.61060(14) -0.2645(2) 0.26342(11) 0.0166(4) Uani 1 1 d .
H6 H 0.6298 -0.3681 0.2747 0.020 Uiso 1 1 calc R
C4 C 0.37654(12) -0.0319(2) 0.18945(10) 0.0118(4) Uani 1 1 d .
C3' C 0.36093(12) 0.0485(2) 0.26114(10) 0.0120(4) Uani 1 1 d .
C7' C 0.41210(14) 0.2643(2) 0.53925(11) 0.0206(4) Uani 1 1 d .
H7' H 0.4203 0.3286 0.5840 0.025 Uiso 1 1 calc R
C5' C 0.37570(13) 0.0164(2) 0.47778(11) 0.0174(4) Uani 1 1 d .
H5' H 0.3598 -0.0884 0.4807 0.021 Uiso 1 1 calc R
C10' C 0.38688(12) 0.0750(2) 0.40799(10) 0.0142(4) Uani 1 1 d .
C16 C 0.38873(12) 0.3921(2) 0.14847(10) 0.0133(4) Uani 1 1 d .
C8' C 0.42423(13) 0.3228(2) 0.47043(11) 0.0189(4) Uani 1 1 d .
H8' H 0.4405 0.4276 0.4680 0.023 Uiso 1 1 calc R
C3 C 0.36326(12) 0.0998(2) 0.12715(10) 0.0125(4) Uani 1 1 d .
C1' C 0.43434(13) 0.2936(2) 0.33425(11) 0.0155(4) Uani 1 1 d .
C17 C 0.39344(15) 0.5641(2) 0.04751(12) 0.0196(4) Uani 1 1 d .
H17A H 0.3226 0.5737 0.0315 0.029 Uiso 1 1 calc R
H17B H 0.4154 0.5683 0.0005 0.029 Uiso 1 1 calc R
H17C H 0.4230 0.6482 0.0833 0.029 Uiso 1 1 calc R
C9' C 0.41276(12) 0.2291(2) 0.40473(11) 0.0149(4) Uani 1 1 d .
C1 C 0.52727(13) 0.1999(2) 0.20502(10) 0.0140(4) Uani 1 1 d .
O3 O 0.41046(9) 0.06369(14) 0.07000(7) 0.0133(3) Uani 1 1 d .
C10 C 0.48366(13) -0.0776(2) 0.21677(10) 0.0121(4) Uani 1 1 d .
C2' C 0.38914(12) 0.2102(2) 0.25799(10) 0.0123(4) Uani 1 1 d .
O2' O 0.28911(8) 0.16764(14) 0.24432(7) 0.0131(3) Uani 1 1 d .
C14 C 0.37989(15) 0.1764(2) -0.06061(11) 0.0196(4) Uani 1 1 d .
H14A H 0.3926 0.2763 -0.0344 0.029 Uiso 1 1 calc R
H14B H 0.3313 0.1877 -0.1128 0.029 Uiso 1 1 calc R
H14C H 0.4402 0.1359 -0.0671 0.029 Uiso 1 1 calc R
C6' C 0.38781(14) 0.1109(2) 0.54281(11) 0.0203(4) Uani 1 1 d .
H6' H 0.3795 0.0708 0.5901 0.024 Uiso 1 1 calc R
C8 C 0.65293(13) -0.0006(2) 0.25725(10) 0.0161(4) Uani 1 1 d .
H8 H 0.7008 0.0772 0.2649 0.019 Uiso 1 1 calc R
C7 C 0.68108(13) -0.1505(2) 0.27568(11) 0.0172(4) Uani 1 1 d .
H7 H 0.7480 -0.1757 0.2965 0.021 Uiso 1 1 calc R
C12 C 0.24977(13) 0.1184(2) 0.00346(11) 0.0156(4) Uani 1 1 d .
H12 H 0.1910 0.1374 -0.0376 0.019 Uiso 1 1 calc R
C13 C 0.34211(13) 0.0665(2) -0.01047(10) 0.0145(4) Uani 1 1 d .
C5 C 0.51277(13) -0.2281(2) 0.23492(10) 0.0145(4) Uani 1 1 d .
H5 H 0.4654 -0.3066 0.2278 0.017 Uiso 1 1 calc R
O4 O 0.31176(9) -0.15099(14) 0.15683(7) 0.0139(3) Uani 1 1 d .
H4 H 0.3114 -0.2140 0.1925 0.021 Uiso 1 1 calc R

loop_
_atom_site_aniso_label
_atom_site_aniso_U_11
_atom_site_aniso_U_22
_atom_site_aniso_U_33
_atom_site_aniso_U_23
_atom_site_aniso_U_13
_atom_site_aniso_U_12
O4' 0.0129(6) 0.0181(7) 0.0151(7) 0.0016(5) 0.0042(5) -0.0015(5)
O17 0.0229(7) 0.0157(7) 0.0169(7) 0.0033(5) 0.0091(6) 0.0019(5)
O1' 0.0261(7) 0.0247(8) 0.0200(7) -0.0047(6) 0.0058(6) -0.0111(6)
O16 0.0172(7) 0.0186(7) 0.0224(7) 0.0011(5) 0.0085(6) 0.0033(5)
O1 0.0135(6) 0.0215(7) 0.0316(8) 0.0031(6) 0.0069(6) -0.0033(5)
C11 0.0110(8) 0.0146(9) 0.0146(9) 0.0008(7) 0.0037(7) 0.0008(6)
C2 0.0097(8) 0.0161(9) 0.0113(8) -0.0011(7) 0.0023(7) -0.0014(7)
C9 0.0109(8) 0.0198(9) 0.0083(8) -0.0010(7) 0.0025(7) 0.0003(7)
C15 0.0193(9) 0.0199(10) 0.0148(9) -0.0014(7) 0.0031(8) 0.0019(7)
C4' 0.0058(8) 0.0187(10) 0.0133(9) 0.0000(7) 0.0031(7) -0.0012(6)
C6 0.0189(9) 0.0198(9) 0.0116(9) 0.0011(7) 0.0054(7) 0.0059(7)
C4 0.0093(8) 0.0156(9) 0.0095(8) -0.0007(7) 0.0014(7) -0.0015(6)
C3' 0.0068(8) 0.0164(9) 0.0117(9) -0.0001(7) 0.0011(7) 0.0003(6)
C7' 0.0163(9) 0.0310(11) 0.0121(9) -0.0059(8) 0.0006(8) 0.0028(8)
C5' 0.0139(8) 0.0241(10) 0.0140(9) 0.0014(7) 0.0041(7) 0.0005(7)
C10' 0.0066(8) 0.0228(10) 0.0111(9) 0.0002(7) -0.0003(7) 0.0011(7)
C16 0.0102(8) 0.0152(9) 0.0132(9) -0.0028(7) 0.0014(7) -0.0039(6)
C8' 0.0132(9) 0.0240(10) 0.0173(10) -0.0042(8) 0.0015(8) -0.0004(7)
C3 0.0114(8) 0.0145(9) 0.0129(9) -0.0011(7) 0.0058(7) -0.0006(6)
C1' 0.0129(8) 0.0165(9) 0.0160(9) -0.0006(7) 0.0029(7) 0.0013(7)
C17 0.0230(10) 0.0164(9) 0.0196(10) 0.0060(8) 0.0069(8) 0.0007(7)
C9' 0.0082(8) 0.0218(10) 0.0119(9) -0.0021(7) -0.0008(7) 0.0013(7)
C1 0.0119(8) 0.0191(9) 0.0110(8) 0.0002(7) 0.0036(7) -0.0009(7)
O3 0.0118(6) 0.0198(7) 0.0086(6) 0.0007(5) 0.0039(5) 0.0020(5)
C10 0.0125(9) 0.0174(9) 0.0067(8) -0.0012(6) 0.0035(7) -0.0003(7)
C2' 0.0081(8) 0.0172(9) 0.0109(9) -0.0007(7) 0.0018(7) 0.0002(6)
O2' 0.0080(6) 0.0168(6) 0.0138(6) 0.0003(5) 0.0022(5) 0.0007(5)
C14 0.0243(10) 0.0212(10) 0.0146(9) 0.0011(8) 0.0078(8) 0.0016(8)
C6' 0.0155(9) 0.0330(11) 0.0120(9) 0.0009(8) 0.0036(8) 0.0026(8)
C8 0.0116(8) 0.0249(10) 0.0119(9) 0.0007(7) 0.0040(7) -0.0004(7)
C7 0.0111(8) 0.0286(10) 0.0113(9) 0.0018(7) 0.0027(7) 0.0055(7)
C12 0.0123(8) 0.0167(9) 0.0158(9) 0.0007(7) 0.0013(7) 0.0017(7)
C13 0.0142(9) 0.0191(9) 0.0086(9) 0.0007(7) 0.0012(7) 0.0024(7)
C5 0.0153(9) 0.0183(9) 0.0100(8) -0.0012(7) 0.0037(7) -0.0003(7)
O4 0.0133(6) 0.0144(6) 0.0123(6) 0.0011(5) 0.0016(5) -0.0034(5)

loop_
_atom_type_symbol
_atom_type_description
_atom_type_scat_dispersion_real
_atom_type_scat_dispersion_imag
_atom_type_scat_source
C C 0.0181 0.0091 'International Tables Vol C Tables 4.2.6.8 and 6.1.1.4'
H H 0.0000 0.0000 'International Tables Vol C Tables 4.2.6.8 and 6.1.1.4'
O O 0.0492 0.0322 'International Tables Vol C Tables 4.2.6.8 and 6.1.1.4'

loop_
_geom_angle_atom_site_label_1
_geom_angle_atom_site_label_2
_geom_angle_atom_site_label_3
_geom_angle
C16 O17 C17 115.92(14)
C12 C11 C3 109.55(15)
C12 C11 H11 125.2
C3 C11 H11 125.2
C16 C2 C2' 111.52(14)
C16 C2 C1 114.79(14)
C2' C2 C1 106.62(14)
C16 C2 C3 113.50(14)
C2' C2 C3 102.89(13)
C1 C2 C3 106.60(14)
C8 C9 C10 119.80(17)
C8 C9 C1 119.16(16)
C10 C9 C1 121.01(16)
C13 C15 H15A 109.5
C13 C15 H15B 109.5
H15A C15 H15B 109.5
C13 C15 H15C 109.5
H15A C15 H15C 109.5
H15B C15 H15C 109.5
O4' C4' C10' 124.06(16)
O4' C4' C3' 120.03(16)
C10' C4' C3' 115.90(15)
C5 C6 C7 120.62(17)
C5 C6 H6 119.7
C7 C6 H6 119.7
O4 C4 C3' 115.70(14)
O4 C4 C10 114.92(14)
C3' C4 C10 104.52(13)
O4 C4 C3 109.46(13)
C3' C4 C3 103.39(14)
C10 C4 C3 107.99(14)
O2' C3' C2' 59.27(10)
O2' C3' C4' 114.19(14)
C2' C3' C4' 119.98(15)
O2' C3' C4 116.26(14)
C2' C3' C4 107.16(14)
C4' C3' C4 123.26(15)
C8' C7' C6' 119.87(18)
C8' C7' H7' 120.1
C6' C7' H7' 120.1
C6' C5' C10' 120.05(18)
C6' C5' H5' 120.0
C10' C5' H5' 120.0
C5' C10' C9' 119.61(17)
C5' C10' C4' 119.55(17)
C9' C10' C4' 120.76(16)
O16 C16 O17 124.94(17)
O16 C16 C2 123.37(16)
O17 C16 C2 111.66(14)
C7' C8' C9' 120.43(19)
C7' C8' H8' 119.8
C9' C8' H8' 119.8
O3 C3 C11 104.83(14)
O3 C3 C4 110.98(14)
C11 C3 C4 115.41(14)
O3 C3 C2 110.82(13)
C11 C3 C2 114.84(14)
C4 C3 C2 100.12(13)
O1' C1' C9' 123.29(17)
O1' C1' C2' 121.33(17)
C9' C1' C2' 115.29(15)
O17 C17 H17A 109.5
O17 C17 H17B 109.5
H17A C17 H17B 109.5
O17 C17 H17C 109.5
H17A C17 H17C 109.5
H17B C17 H17C 109.5
C8' C9' C10' 119.65(17)
C8' C9' C1' 118.57(17)
C10' C9' C1' 121.68(16)
O1 C1 C9 122.69(16)
O1 C1 C2 122.03(17)
C9 C1 C2 115.25(15)
C3 O3 C13 111.23(13)
C5 C10 C9 119.14(16)
C5 C10 C4 121.82(16)
C9 C10 C4 118.97(16)
O2' C2' C3' 58.98(10)
O2' C2' C1' 114.53(14)
C3' C2' C1' 118.74(15)
O2' C2' C2 114.72(13)
C3' C2' C2 108.72(14)
C1' C2' C2 123.87(15)
C3' O2' C2' 61.75(11)
C13 C14 H14A 109.5
C13 C14 H14B 109.5
H14A C14 H14B 109.5
C13 C14 H14C 109.5
H14A C14 H14C 109.5
H14B C14 H14C 109.5
C5' C6' C7' 120.37(18)
C5' C6' H6' 119.8
C7' C6' H6' 119.8
C7 C8 C9 120.59(17)
C7 C8 H8 119.7
C9 C8 H8 119.7
C8 C7 C6 119.50(17)
C8 C7 H7 120.3
C6 C7 H7 120.3
C11 C12 C13 111.91(16)
C11 C12 H12 124.0
C13 C12 H12 124.0
O3 C13 C12 102.35(14)
O3 C13 C14 108.89(15)
C12 C13 C14 113.81(15)
O3 C13 C15 108.67(14)
C12 C13 C15 111.63(15)
C14 C13 C15 111.02(15)
C6 C5 C10 120.33(17)
C6 C5 H5 119.8
C10 C5 H5 119.8
C4 O4 H4 109.5

loop_
_geom_bond_atom_site_label_1
_geom_bond_atom_site_label_2
_geom_bond_distance
O4' C4' 1.218(2)
O17 C16 1.331(2)
O17 C17 1.446(2)
O1' C1' 1.214(2)
O16 C16 1.204(2)
O1 C1 1.210(2)
C11 C12 1.318(3)
C11 C3 1.503(2)
C11 H11 0.9500
C2 C16 1.511(2)
C2 C2' 1.523(2)
C2 C1 1.541(2)
C2 C3 1.588(2)
C9 C8 1.392(2)
C9 C10 1.413(2)
C9 C1 1.495(3)
C15 C13 1.520(3)
C15 H15A 0.9800
C15 H15B 0.9800
C15 H15C 0.9800
C4' C10' 1.483(2)
C4' C3' 1.495(2)
C6 C5 1.386(3)
C6 C7 1.394(3)
C6 H6 0.9500
C4 O4 1.401(2)
C4 C3' 1.528(2)
C4 C10 1.529(2)
C4 C3 1.566(2)
C3' O2' 1.437(2)
C3' C2' 1.477(2)
C7' C8' 1.383(3)
C7' C6' 1.392(3)
C7' H7' 0.9500
C5' C6' 1.385(3)
C5' C10' 1.394(3)
C5' H5' 0.9500
C10' C9' 1.404(3)
C8' C9' 1.391(3)
C8' H8' 0.9500
C3 O3 1.421(2)
C1' C9' 1.489(3)
C1' C2' 1.498(3)
C17 H17A 0.9800
C17 H17B 0.9800
C17 H17C 0.9800
O3 C13 1.466(2)
C10 C5 1.388(3)
C2' O2' 1.441(2)
C14 C13 1.520(3)
C14 H14A 0.9800
C14 H14B 0.9800
C14 H14C 0.9800
C6' H6' 0.9500
C8 C7 1.381(3)
C8 H8 0.9500
C7 H7 0.9500
C12 C13 1.501(2)
C12 H12 0.9500
C5 H5 0.9500
O4 H4 0.8400

loop_
_geom_hbond_atom_site_label_D
_geom_hbond_atom_site_label_H
_geom_hbond_atom_site_label_A
_geom_hbond_distance_DH
_geom_hbond_distance_HA
_geom_hbond_distance_DA
_geom_hbond_angle_DHA
_geom_hbond_site_symmetry_A
O4 H4 O2' 0.84 2.33 3.0471(17) 143.2 2_545
O4 H4 O4' 0.84 2.60 3.1654(18) 125.9 .

loop_
_geom_torsion_atom_site_label_1
_geom_torsion_atom_site_label_2
_geom_torsion_atom_site_label_3
_geom_torsion_atom_site_label_4
_geom_torsion
O4' C4' C3' O2' 134.54(16)
C10' C4' C3' O2' -46.61(19)
O4' C4' C3' C2' -158.26(16)
C10' C4' C3' C2' 20.6(2)
O4' C4' C3' C4 -16.5(2)
C10' C4' C3' C4 162.38(15)
O4 C4 C3' O2' -83.70(18)
C10 C4 C3' O2' 148.88(14)
C3 C4 C3' O2' 35.95(18)
O4 C4 C3' C2' -147.34(15)
C10 C4 C3' C2' 85.24(16)
C3 C4 C3' C2' -27.70(17)
O4 C4 C3' C4' 66.8(2)
C10 C4 C3' C4' -60.7(2)
C3 C4 C3' C4' -173.59(15)
C6' C5' C10' C9' 1.5(3)
C6' C5' C10' C4' 178.37(16)
O4' C4' C10' C5' -18.1(3)
C3' C4' C10' C5' 163.09(16)
O4' C4' C10' C9' 158.67(17)
C3' C4' C10' C9' -20.1(2)
C17 O17 C16 O16 -1.2(3)
C17 O17 C16 C2 176.64(14)
C2' C2 C16 O16 -8.2(2)
C1 C2 C16 O16 -129.63(18)
C3 C2 C16 O16 107.41(19)
C2' C2 C16 O17 173.83(14)
C1 C2 C16 O17 52.44(19)
C3 C2 C16 O17 -70.51(18)
C6' C7' C8' C9' -0.3(3)
C12 C11 C3 O3 0.4(2)
C12 C11 C3 C4 -122.05(17)
C12 C11 C3 C2 122.21(17)
O4 C4 C3 O3 -78.75(17)
C3' C4 C3 O3 157.40(13)
C10 C4 C3 O3 47.02(18)
O4 C4 C3 C11 40.3(2)
C3' C4 C3 C11 -83.53(17)
C10 C4 C3 C11 166.08(14)
O4 C4 C3 C2 164.18(13)
C3' C4 C3 C2 40.33(15)
C10 C4 C3 C2 -70.05(15)
C16 C2 C3 O3 83.66(17)
C2' C2 C3 O3 -155.68(14)
C1 C2 C3 O3 -43.70(18)
C16 C2 C3 C11 -34.9(2)
C2' C2 C3 C11 85.78(17)
C1 C2 C3 C11 -162.24(14)
C16 C2 C3 C4 -159.15(14)
C2' C2 C3 C4 -38.49(15)
C1 C2 C3 C4 73.50(15)
C7' C8' C9' C10' 1.2(3)
C7' C8' C9' C1' -175.09(16)
C5' C10' C9' C8' -1.8(3)
C4' C10' C9' C8' -178.63(16)
C5' C10' C9' C1' 174.36(16)
C4' C10' C9' C1' -2.4(3)
O1' C1' C9' C8' 23.8(3)
C2' C1' C9' C8' -159.64(16)
O1' C1' C9' C10' -152.41(18)
C2' C1' C9' C10' 24.1(2)
C8 C9 C1 O1 5.9(3)
C10 C9 C1 O1 -172.15(16)
C8 C9 C1 C2 -172.38(15)
C10 C9 C1 C2 9.6(2)
C16 C2 C1 O1 10.7(2)
C2' C2 C1 O1 -113.30(19)
C3 C2 C1 O1 137.32(17)
C16 C2 C1 C9 -171.00(15)
C2' C2 C1 C9 64.98(18)
C3 C2 C1 C9 -44.41(19)
C11 C3 O3 C13 -2.60(18)
C4 C3 O3 C13 122.65(15)
C2 C3 O3 C13 -127.04(14)
C8 C9 C10 C5 -1.1(2)
C1 C9 C10 C5 176.94(15)
C8 C9 C10 C4 175.86(15)
C1 C9 C10 C4 -6.1(2)
O4 C4 C10 C5 -22.3(2)
C3' C4 C10 C5 105.65(18)
C3 C4 C10 C5 -144.74(16)
O4 C4 C10 C9 160.89(15)
C3' C4 C10 C9 -71.20(18)
C3 C4 C10 C9 38.4(2)
C4' C3' C2' O2' -101.97(16)
C4 C3' C2' O2' 110.80(14)
O2' C3' C2' C1' 102.87(16)
C4' C3' C2' C1' 0.9(2)
C4 C3' C2' C1' -146.33(15)
O2' C3' C2' C2 -108.15(14)
C4' C3' C2' C2 149.88(15)
C4 C3' C2' C2 2.65(18)
O1' C1' C2' O2' -139.46(17)
C9' C1' C2' O2' 43.9(2)
O1' C1' C2' C3' 153.86(17)
C9' C1' C2' C3' -22.7(2)
O1' C1' C2' C2 9.9(3)
C9' C1' C2' C2 -166.75(16)
C16 C2 C2' O2' 81.33(18)
C1 C2 C2' O2' -152.65(14)
C3 C2 C2' O2' -40.68(18)
C16 C2 C2' C3' 145.03(14)
C1 C2 C2' C3' -88.95(16)
C3 C2 C2' C3' 23.02(17)
C16 C2 C2' C1' -67.9(2)
C1 C2 C2' C1' 58.1(2)
C3 C2 C2' C1' 170.05(16)
C4' C3' O2' C2' 111.73(16)
C4 C3' O2' C2' -95.14(16)
C1' C2' O2' C3' -110.02(17)
C2 C2' O2' C3' 97.79(16)
C10' C5' C6' C7' -0.6(3)
C8' C7' C6' C5' 0.0(3)
C10 C9 C8 C7 0.6(3)
C1 C9 C8 C7 -177.44(16)
C9 C8 C7 C6 0.7(3)
C5 C6 C7 C8 -1.7(3)
C3 C11 C12 C13 2.0(2)
C3 O3 C13 C12 3.59(18)
C3 O3 C13 C14 124.36(15)
C3 O3 C13 C15 -114.59(15)
C11 C12 C13 O3 -3.4(2)
C11 C12 C13 C14 -120.71(18)
C11 C12 C13 C15 112.66(18)
C7 C6 C5 C10 1.2(3)
C9 C10 C5 C6 0.2(2)
C4 C10 C5 C6 -176.67(15)
